data_4325855
loop_
_publ_author_name
'Cristina Tejel'
'M. Pilar del R\'io'
'Laura Asensio'
'Fieke J. van den Bruele'
'Miguel A. Ciriano'
'Nearchos Tsichlis i Spithas'
'Dennis G. H. Hetterscheid'
'Bas de Bruin'

_publ_contact_author_address
;
 Dr. Cristina Tejel
 Departamento de Qu\'imica Inorg\'anica
 Instituto de Ciencia de Materiales de Arag\'on
 C.S.I.C.-Universidad de Zaragoza
 50009 Zaragoza, Spain
;
_publ_contact_author_email ctejel@unizar.es
_publ_contact_author_fax '+34 976 761187'
_publ_contact_author_name 'Dr. Cristina Tejel'
_publ_contact_author_phone '+34 976 762285'
_publ_section_title
;
 Cooperative Double Deprotonation of Bis(2-picolyl)amine Leading to
 Unexpected Bimetallic Mixed Valence (M-I, MI) Rhodium and Iridium
 Complexes
;
_journal_name_full 'Inorganic Chemistry'
_journal_page_first 7524
_journal_page_last 7534
_journal_paper_doi 10.1021/ic200395m
_journal_volume 50
_journal_year 2011
_chemical_formula_moiety 'C28 H35 N3 Rh2, 0.5(C6 H14)'
_chemical_formula_sum 'C31 H42 N3 Rh2'
_chemical_formula_weight 662.50
_chemical_name_systematic
;
 ?
;
_space_group_IT_number 14
_symmetry_cell_setting monoclinic
_symmetry_space_group_name_Hall '-P 2ybc'
_symmetry_space_group_name_H-M 'P 1 21/c 1'
_atom_sites_solution_hydrogens mixed
_atom_sites_solution_primary direct
_atom_sites_solution_secondary difmap
_audit_creation_method SHELXL-97
_cell_angle_alpha 90.00
_cell_angle_beta 110.1427(7)
_cell_angle_gamma 90.00
_cell_formula_units_Z 4
_cell_length_a 13.1473(7)
_cell_length_b 12.2378(7)
_cell_length_c 18.2746(10)
_cell_measurement_reflns_used 8539
_cell_measurement_temperature 100(2)
_cell_measurement_theta_max 28.09
_cell_measurement_theta_min 2.34
_cell_volume 2760.4(3)
_computing_cell_refinement 'SAINT+ v. 7.56A (Bruker AXS, 2008)'
_computing_data_collection 'APEX2 v. 4.0 (Bruker AXS, 2008)'
_computing_data_reduction 'SAINT+ v. 7.56A (Bruker AXS, 2008)'
_computing_molecular_graphics
;
ORTEP3 for Windows - L. J. Farrugia, 
J. Appl. Crystallogr. 1997, 30, 565.
;
_computing_structure_refinement
;
SHELX97 - Programs for Crystal Structure Analysis (Release 97-2). 
G. M. Sheldrick, Institut fur Anorganische Chemie der Universitat, 
Tammanstrasse 4, D-3400 Gottingen, Germany, 1998.
;
_computing_structure_solution
;
SHELX97 - Programs for Crystal Structure Analysis (Release 97-2). 
G. M. Sheldrick, Institut fur Anorganische Chemie der Universitat, 
Tammanstrasse 4, D-3400 Gottingen, Germany, 1998.
;
_diffrn_ambient_temperature 100(2)
_diffrn_detector_area_resol_mean 8.26
_diffrn_measured_fraction_theta_full 0.999
_diffrn_measured_fraction_theta_max 0.999
_diffrn_measurement_device_type 'Bruker SMART APEX CCD system'
_diffrn_measurement_method '\w rotations with narrow frames'
_diffrn_radiation_monochromator graphite
_diffrn_radiation_type MoK\a
_diffrn_radiation_wavelength 0.71073
_diffrn_reflns_av_R_equivalents 0.0399
_diffrn_reflns_av_sigmaI/netI 0.0296
_diffrn_reflns_limit_h_max 16
_diffrn_reflns_limit_h_min -16
_diffrn_reflns_limit_k_max 15
_diffrn_reflns_limit_k_min -15
_diffrn_reflns_limit_l_max 23
_diffrn_reflns_limit_l_min -23
_diffrn_reflns_number 31618
_diffrn_reflns_theta_full 27.00
_diffrn_reflns_theta_max 27.00
_diffrn_reflns_theta_min 1.65
_diffrn_source 'normal-focus sealed tube'
_diffrn_standards_decay_% 0
_exptl_absorpt_coefficient_mu 1.220
_exptl_absorpt_correction_T_max 0.9051
_exptl_absorpt_correction_T_min 0.7798
_exptl_absorpt_correction_type multi-scan
_exptl_absorpt_process_details
; 
  SADABS-2008/1: Area-Detector Absorption Correction. Bruker-AXS 
;
_exptl_crystal_colour red
_exptl_crystal_density_diffrn 1.594
_exptl_crystal_description plate
_exptl_crystal_F_000 1356
_exptl_crystal_size_max 0.134
_exptl_crystal_size_mid 0.125
_exptl_crystal_size_min 0.042
_refine_diff_density_max 1.181
_refine_diff_density_min -0.742
_refine_diff_density_rms 0.100
_refine_ls_extinction_method none
_refine_ls_goodness_of_fit_ref 1.040
_refine_ls_hydrogen_treatment mixed
_refine_ls_matrix_type full
_refine_ls_number_parameters 345
_refine_ls_number_reflns 6021
_refine_ls_number_restraints 9
_refine_ls_restrained_S_all 1.041
_refine_ls_R_factor_all 0.0383
_refine_ls_R_factor_gt 0.0276
_refine_ls_shift/su_max 0.002
_refine_ls_shift/su_mean 0.000
_refine_ls_structure_factor_coef Fsqd
_refine_ls_weighting_details 'calc w=1/[\s^2^(Fo^2^)+(0.0294P)^2^+3.8044P] where P=(Fo^2^+2Fc^2^)/3'
_refine_ls_weighting_scheme calc
_refine_ls_wR_factor_gt 0.0635
_refine_ls_wR_factor_ref 0.0685
_reflns_number_gt 5050
_reflns_number_total 6021
_reflns_threshold_expression >2sigma(I)
_cod_data_source_file ic200395m_si_002_1.cif
_cod_data_source_block ctb109as
_cod_database_code 4325855

loop_
_symmetry_equiv_pos_as_xyz
'x, y, z'
'-x, y+1/2, -z+1/2'
'-x, -y, -z'
'x, -y-1/2, z-1/2'

loop_
_atom_site_label
_atom_site_type_symbol
_atom_site_fract_x
_atom_site_fract_y
_atom_site_fract_z
_atom_site_U_iso_or_equiv
_atom_site_adp_type
_atom_site_occupancy
_atom_site_symmetry_multiplicity
_atom_site_calc_flag
_atom_site_refinement_flags
_atom_site_disorder_assembly
_atom_site_disorder_group
C1 C 1.0535(2) 0.7256(3) 0.82251(17) 0.0197(6) Uani 1 1 d . . .
H1 H 1.0495(3) 0.800(3) 0.8323(4) 0.024 Uiso 1 1 calc R . .
C2 C 1.1160(2) 0.6940(3) 0.77981(18) 0.0247(7) Uani 1 1 d . . .
H2 H 1.1552(15) 0.747(2) 0.7607(7) 0.030 Uiso 1 1 calc R . .
C3 C 1.1217(2) 0.5824(3) 0.76450(19) 0.0251(7) Uani 1 1 d . . .
H3 H 1.1671(17) 0.5565(10) 0.7351(11) 0.030 Uiso 1 1 calc R . .
C4 C 1.0629(2) 0.5097(3) 0.79119(18) 0.0210(6) Uani 1 1 d . . .
H4 H 1.0660(3) 0.438(3) 0.7817(4) 0.025 Uiso 1 1 calc R . .
C5 C 0.9979(2) 0.5466(2) 0.83332(16) 0.0165(6) Uani 1 1 d . . .
C6 C 0.9254(2) 0.4777(2) 0.85580(17) 0.0167(6) Uani 1 1 d . . .
H6 H 0.946(2) 0.405(3) 0.8658(17) 0.016(8) Uiso 1 1 d . . .
C7 C 0.8439(3) 0.4535(2) 0.95536(18) 0.0198(6) Uani 1 1 d . . .
H7A H 0.806(3) 0.494(3) 0.9818(19) 0.018(8) Uiso 1 1 d . . .
H7B H 0.911(3) 0.424(3) 0.9913(19) 0.020(8) Uiso 1 1 d . . .
C8 C 0.7719(2) 0.3591(2) 0.91627(17) 0.0178(6) Uani 1 1 d . . .
C9 C 0.7482(2) 0.2761(2) 0.96070(19) 0.0224(6) Uani 1 1 d . . .
H9 H 0.7753(11) 0.2791(3) 1.014(2) 0.027 Uiso 1 1 calc R . .
C10 C 0.6840(2) 0.1902(3) 0.9234(2) 0.0262(7) Uani 1 1 d . . .
H10 H 0.6681(7) 0.135(2) 0.9514(11) 0.031 Uiso 1 1 calc R . .
C11 C 0.6437(2) 0.1887(3) 0.84250(19) 0.0235(6) Uani 1 1 d . . .
H11 H 0.6019(17) 0.133(2) 0.8167(10) 0.028 Uiso 1 1 calc R . .
C12 C 0.6686(2) 0.2736(2) 0.80238(19) 0.0206(6) Uani 1 1 d . . .
H12 H 0.6396(10) 0.2721(2) 0.745(2) 0.025 Uiso 1 1 calc R . .
C13 C 0.7628(2) 0.7174(2) 0.95295(18) 0.0203(6) Uani 1 1 d . . .
H13 H 0.7132 0.6570 0.9330 0.024 Uiso 1 1 d R . .
C14 C 0.8558(2) 0.7072(2) 1.01876(17) 0.0193(6) Uani 1 1 d . . .
H14 H 0.8687 0.6307 1.0450 0.023 Uiso 1 1 d R . .
C15 C 0.9103(3) 0.8040(3) 1.06908(18) 0.0239(7) Uani 1 1 d . . .
H15A H 0.9390(7) 0.7814(6) 1.1220(13) 0.029 Uiso 1 1 calc R . .
H15B H 0.8577(13) 0.8590(14) 1.06517(19) 0.029 Uiso 1 1 calc R . .
C16 C 1.0011(3) 0.8519(3) 1.04519(19) 0.0252(7) Uani 1 1 d . . .
H16A H 1.0081(3) 0.9266(19) 1.0575(4) 0.030 Uiso 1 1 calc R . .
H16B H 1.0666(17) 0.8176(9) 1.0738(8) 0.030 Uiso 1 1 calc R . .
C17 C 0.9807(3) 0.8377(2) 0.95876(19) 0.0218(6) Uani 1 1 d . . .
H17 H 1.0479 0.8452 0.9497 0.026 Uiso 1 1 d R . .
C18 C 0.8836(3) 0.8626(2) 0.89867(19) 0.0239(7) Uani 1 1 d . . .
H18 H 0.8880 0.8780 0.8459 0.029 Uiso 1 1 d R . .
C19 C 0.7855(3) 0.9125(3) 0.9131(2) 0.0285(7) Uani 1 1 d . . .
H19A H 0.7461(10) 0.9598(12) 0.8687(11) 0.034 Uiso 1 1 calc R . .
H19B H 0.8108(7) 0.9586(12) 0.9602(12) 0.034 Uiso 1 1 calc R . .
C20 C 0.7074(3) 0.8252(3) 0.92354(19) 0.0271(7) Uani 1 1 d . . .
H20A H 0.6756(9) 0.8511(7) 0.9588(9) 0.033 Uiso 1 1 calc R . .
H20B H 0.6520(15) 0.8137(4) 0.8757(12) 0.033 Uiso 1 1 calc R . .
C21 C 0.5926(2) 0.5174(3) 0.71285(18) 0.0219(6) Uani 1 1 d . . .
H21 H 0.5598 0.4606 0.7377 0.026 Uiso 1 1 d R . .
C22 C 0.6297(2) 0.6140(3) 0.75408(18) 0.0214(6) Uani 1 1 d . . .
H22 H 0.6146 0.6254 0.8005 0.026 Uiso 1 1 d R . .
C23 C 0.6522(2) 0.7184(2) 0.71736(18) 0.0230(7) Uani 1 1 d . . .
H23A H 0.6880(9) 0.7665(13) 0.7560(10) 0.028 Uiso 1 1 calc R . .
H23B H 0.5878(17) 0.7497(9) 0.6882(7) 0.028 Uiso 1 1 calc R . .
C24 C 0.7204(3) 0.6983(2) 0.66524(18) 0.0233(6) Uani 1 1 d . . .
H24A H 0.6726(12) 0.6860(4) 0.6120(13) 0.028 Uiso 1 1 calc R . .
H24B H 0.7637(11) 0.7627(16) 0.66564(18) 0.028 Uiso 1 1 calc R . .
C25 C 0.7951(2) 0.5998(2) 0.69286(17) 0.0196(6) Uani 1 1 d . . .
H25 H 0.8745 0.6178 0.7077 0.024 Uiso 1 1 d R . .
C26 C 0.7671(2) 0.4918(2) 0.66333(17) 0.0212(6) Uani 1 1 d . . .
H26 H 0.8207 0.4423 0.6591 0.025 Uiso 1 1 d R . .
C27 C 0.6590(3) 0.4618(3) 0.60323(18) 0.0273(7) Uani 1 1 d . . .
H27A H 0.6530(3) 0.383(2) 0.5989(2) 0.033 Uiso 1 1 calc R . .
H27B H 0.6550(3) 0.4906(8) 0.5529(13) 0.033 Uiso 1 1 calc R . .
C28 C 0.5639(3) 0.5074(3) 0.62505(18) 0.0265(7) Uani 1 1 d . . .
H28A H 0.5443(6) 0.5773(18) 0.6018(6) 0.032 Uiso 1 1 calc R . .
H28B H 0.5031(16) 0.4604(12) 0.6048(6) 0.032 Uiso 1 1 calc R . .
N1 N 0.99708(19) 0.65540(19) 0.85141(13) 0.0156(5) Uani 1 1 d . . .
N2 N 0.87186(19) 0.52723(19) 0.90244(14) 0.0162(5) Uani 1 1 d . . .
N3 N 0.73127(19) 0.35918(19) 0.83813(14) 0.0173(5) Uani 1 1 d . . .
Rh1 Rh 0.896675(17) 0.691008(17) 0.915739(13) 0.01477(6) Uani 1 1 d . . .
Rh2 Rh 0.764739(17) 0.504076(18) 0.777253(13) 0.01460(6) Uani 1 1 d . . .
C50 C 0.5872(12) 0.0127(12) 0.6434(8) 0.118(2) Uiso 0.50 1 d PD A -1
H50A H 0.6447 0.0221 0.6940 0.176 Uiso 0.50 1 calc PR A -1
H50B H 0.5874 -0.0629 0.6257 0.176 Uiso 0.50 1 calc PR A -1
H50C H 0.5169 0.0291 0.6483 0.176 Uiso 0.50 1 calc PR A -1
C51 C 0.6059(9) 0.0868(12) 0.5867(7) 0.118(2) Uiso 0.50 1 d PD A -1
H51A H 0.6494 0.0477 0.5603 0.141 Uiso 0.50 1 calc PR A -1
H51B H 0.6500 0.1489 0.6154 0.141 Uiso 0.50 1 calc PR A -1
C52 C 0.5094(10) 0.1306(8) 0.5271(6) 0.118(2) Uiso 0.50 1 d PD A -1
H52A H 0.5323 0.1847 0.4955 0.141 Uiso 0.50 1 calc PR A -1
H52B H 0.4653 0.1697 0.5531 0.141 Uiso 0.50 1 calc PR A -1
C53 C 0.4415(9) 0.0476(11) 0.4748(7) 0.118(2) Uiso 0.50 1 d PD A -1
H53A H 0.4240 -0.0104 0.5064 0.141 Uiso 0.50 1 calc PR A -1
H53B H 0.3725 0.0817 0.4420 0.141 Uiso 0.50 1 calc PR A -1
C54 C 0.4943(12) -0.0020(11) 0.4241(8) 0.118(2) Uiso 0.50 1 d PD A -1
H54A H 0.5704 -0.0191 0.4556 0.141 Uiso 0.50 1 calc PR A -1
H54B H 0.4951 0.0517 0.3838 0.141 Uiso 0.50 1 calc PR A -1
C55 C 0.4408(12) -0.1025(11) 0.3854(9) 0.118(2) Uiso 0.50 1 d PD A -1
H55A H 0.4829 -0.1347 0.3558 0.176 Uiso 0.50 1 calc PR A -1
H55B H 0.3677 -0.0850 0.3498 0.176 Uiso 0.50 1 calc PR A -1
H55C H 0.4361 -0.1547 0.4247 0.176 Uiso 0.50 1 calc PR A -1

loop_
_atom_site_aniso_label
_atom_site_aniso_U_11
_atom_site_aniso_U_22
_atom_site_aniso_U_33
_atom_site_aniso_U_23
_atom_site_aniso_U_13
_atom_site_aniso_U_12
C1 0.0190(14) 0.0186(15) 0.0209(15) 0.0006(12) 0.0059(12) -0.0021(11)
C2 0.0239(16) 0.0286(17) 0.0241(16) 0.0005(14) 0.0113(13) -0.0048(13)
C3 0.0213(15) 0.0316(18) 0.0262(17) -0.0036(14) 0.0130(13) 0.0010(13)
C4 0.0216(15) 0.0180(15) 0.0235(16) -0.0046(12) 0.0081(12) 0.0010(12)
C5 0.0148(13) 0.0171(14) 0.0139(14) -0.0004(11) 0.0000(11) 0.0010(11)
C6 0.0165(14) 0.0156(14) 0.0164(14) 0.0005(11) 0.0035(11) 0.0026(11)
C7 0.0229(15) 0.0192(15) 0.0181(15) 0.0025(12) 0.0079(13) -0.0011(12)
C8 0.0162(14) 0.0167(14) 0.0219(15) 0.0019(12) 0.0084(12) 0.0029(11)
C9 0.0227(15) 0.0214(15) 0.0240(16) 0.0046(12) 0.0094(13) 0.0009(12)
C10 0.0245(16) 0.0214(16) 0.0358(18) 0.0073(14) 0.0142(14) -0.0011(13)
C11 0.0197(15) 0.0178(15) 0.0331(18) -0.0012(13) 0.0093(13) -0.0042(12)
C12 0.0186(14) 0.0194(15) 0.0231(16) -0.0012(12) 0.0065(12) -0.0004(11)
C13 0.0201(14) 0.0210(15) 0.0236(16) -0.0037(12) 0.0125(12) 0.0007(12)
C14 0.0217(15) 0.0209(15) 0.0181(15) -0.0028(12) 0.0106(12) 0.0002(11)
C15 0.0278(16) 0.0236(16) 0.0213(16) -0.0056(13) 0.0096(13) 0.0025(13)
C16 0.0269(16) 0.0191(15) 0.0290(18) -0.0086(13) 0.0089(14) -0.0016(12)
C17 0.0256(16) 0.0128(14) 0.0301(17) -0.0045(12) 0.0136(13) -0.0043(11)
C18 0.0333(18) 0.0120(14) 0.0297(18) 0.0004(12) 0.0152(14) 0.0001(12)
C19 0.0339(18) 0.0212(16) 0.0301(18) 0.0013(14) 0.0108(15) 0.0108(14)
C20 0.0235(16) 0.0328(18) 0.0252(17) -0.0035(14) 0.0086(13) 0.0101(13)
C21 0.0147(14) 0.0245(16) 0.0230(16) 0.0041(12) 0.0020(12) -0.0003(11)
C22 0.0172(14) 0.0265(16) 0.0214(15) 0.0022(13) 0.0078(12) 0.0055(12)
C23 0.0218(15) 0.0195(15) 0.0253(17) 0.0001(13) 0.0052(13) 0.0037(12)
C24 0.0269(16) 0.0205(15) 0.0222(16) 0.0054(13) 0.0082(13) 0.0023(13)
C25 0.0208(15) 0.0214(15) 0.0180(14) 0.0058(12) 0.0083(12) -0.0001(12)
C26 0.0261(15) 0.0223(15) 0.0172(15) 0.0017(12) 0.0098(12) 0.0067(12)
C27 0.0354(19) 0.0244(16) 0.0169(15) -0.0011(13) 0.0023(14) 0.0011(14)
C28 0.0244(16) 0.0253(17) 0.0226(16) 0.0039(13) -0.0009(13) -0.0002(13)
N1 0.0166(12) 0.0143(11) 0.0153(12) -0.0004(9) 0.0047(10) 0.0000(9)
N2 0.0190(12) 0.0139(12) 0.0181(12) -0.0007(9) 0.0093(10) 0.0001(9)
N3 0.0164(12) 0.0158(12) 0.0199(13) 0.0006(10) 0.0063(10) -0.0020(9)
Rh1 0.01657(11) 0.01261(11) 0.01603(11) -0.00101(9) 0.00676(8) 0.00045(8)
Rh2 0.01485(11) 0.01457(11) 0.01425(11) 0.00107(8) 0.00485(8) 0.00012(8)

loop_
_atom_type_symbol
_atom_type_description
_atom_type_scat_dispersion_real
_atom_type_scat_dispersion_imag
_atom_type_scat_source
C C 0.0033 0.0016 'International Tables Vol C Tables 4.2.6.8 and 6.1.1.4'
H H 0.0000 0.0000 'International Tables Vol C Tables 4.2.6.8 and 6.1.1.4'
N N 0.0061 0.0033 'International Tables Vol C Tables 4.2.6.8 and 6.1.1.4'
Rh Rh -1.1178 0.9187 'International Tables Vol C Tables 4.2.6.8 and 6.1.1.4'

loop_
_geom_angle_atom_site_label_1
_geom_angle_atom_site_label_2
_geom_angle_atom_site_label_3
_geom_angle
N1 C1 C2 124.0(3)
N1 C1 H1 118.0
C2 C1 H1 118.0
C1 C2 C3 118.2(3)
C1 C2 H2 120.9
C3 C2 H2 120.9
C4 C3 C2 119.0(3)
C4 C3 H3 120.5
C2 C3 H3 120.5
C3 C4 C5 120.6(3)
C3 C4 H4 119.7
C5 C4 H4 119.7
N1 C5 C4 119.9(3)
N1 C5 C6 116.1(3)
C4 C5 C6 123.8(3)
N2 C6 C5 116.0(2)
N2 C6 Rh2 75.96(15)
C5 C6 Rh2 108.68(19)
N2 C6 H6 117.7(19)
C5 C6 H6 116.1(19)
Rh2 C6 H6 115.5(19)
N2 C7 C8 114.8(2)
N2 C7 H7A 108.0(19)
C8 C7 H7A 107(2)
N2 C7 H7B 107.4(19)
C8 C7 H7B 108.4(19)
H7A C7 H7B 111(3)
N3 C8 C9 122.1(3)
N3 C8 C7 117.3(2)
C9 C8 C7 120.6(3)
C10 C9 C8 119.2(3)
C10 C9 H9 120.4
C8 C9 H9 120.4
C9 C10 C11 118.9(3)
C9 C10 H10 120.6
C11 C10 H10 120.6
C12 C11 C10 118.9(3)
C12 C11 H11 120.5
C10 C11 H11 120.5
N3 C12 C11 123.0(3)
N3 C12 H12 118.5
C11 C12 H12 118.5
C14 C13 C20 123.8(3)
C14 C13 Rh1 71.63(16)
C20 C13 Rh1 111.8(2)
C14 C13 H13 122.2
C20 C13 H13 110.5
Rh1 C13 H13 106.8
C13 C14 C15 122.9(3)
C13 C14 Rh1 70.13(16)
C15 C14 Rh1 113.4(2)
C13 C14 H14 115.7
C15 C14 H14 117.1
Rh1 C14 H14 105.8
C14 C15 C16 112.3(2)
C14 C15 H15A 109.1
C16 C15 H15A 109.1
C14 C15 H15B 109.1
C16 C15 H15B 109.1
H15A C15 H15B 107.9
C17 C16 C15 112.3(3)
C17 C16 H16A 109.1
C15 C16 H16A 109.1
C17 C16 H16B 109.1
C15 C16 H16B 109.1
H16A C16 H16B 107.9
C18 C17 C16 125.3(3)
C18 C17 Rh1 71.01(17)
C16 C17 Rh1 111.5(2)
C18 C17 H17 119.3
C16 C17 H17 109.0
Rh1 C17 H17 114.3
C17 C18 C19 123.1(3)
C17 C18 Rh1 70.35(17)
C19 C18 Rh1 113.6(2)
C17 C18 H18 117.1
C19 C18 H18 114.9
Rh1 C18 H18 107.4
C18 C19 C20 112.5(3)
C18 C19 H19A 109.1
C20 C19 H19A 109.1
C18 C19 H19B 109.1
C20 C19 H19B 109.1
H19A C19 H19B 107.8
C13 C20 C19 112.9(3)
C13 C20 H20A 109.0
C19 C20 H20A 109.0
C13 C20 H20B 109.0
C19 C20 H20B 109.0
H20A C20 H20B 107.8
C22 C21 C28 123.5(3)
C22 C21 Rh2 70.46(16)
C28 C21 Rh2 113.5(2)
C22 C21 H21 117.8
C28 C21 H21 115.6
Rh2 C21 H21 103.4
C21 C22 C23 124.0(3)
C21 C22 Rh2 71.82(17)
C23 C22 Rh2 109.85(19)
C21 C22 H22 117.8
C23 C22 H22 113.9
Rh2 C22 H22 109.2
C22 C23 C24 112.5(2)
C22 C23 H23A 109.1
C24 C23 H23A 109.1
C22 C23 H23B 109.1
C24 C23 H23B 109.1
H23A C23 H23B 107.8
C25 C24 C23 111.6(2)
C25 C24 H24A 109.3
C23 C24 H24A 109.3
C25 C24 H24B 109.3
C23 C24 H24B 109.3
H24A C24 H24B 108.0
C26 C25 C24 123.6(3)
C26 C25 Rh2 70.66(16)
C24 C25 Rh2 115.0(2)
C26 C25 H25 114.4
C24 C25 H25 113.9
Rh2 C25 H25 111.7
C25 C26 C27 123.7(3)
C25 C26 Rh2 69.42(16)
C27 C26 Rh2 114.0(2)
C25 C26 H26 121.1
C27 C26 H26 108.9
Rh2 C26 H26 112.9
C26 C27 C28 111.6(3)
C26 C27 H27A 109.3
C28 C27 H27A 109.3
C26 C27 H27B 109.3
C28 C27 H27B 109.3
H27A C27 H27B 108.0
C21 C28 C27 111.9(3)
C21 C28 H28A 109.2
C27 C28 H28A 109.2
C21 C28 H28B 109.2
C27 C28 H28B 109.2
H28A C28 H28B 107.9
C1 N1 C5 118.1(2)
C1 N1 Rh1 128.5(2)
C5 N1 Rh1 113.29(18)
C6 N2 C7 115.2(2)
C6 N2 Rh1 113.70(18)
C7 N2 Rh1 126.68(19)
C6 N2 Rh2 66.51(15)
C7 N2 Rh2 112.51(18)
Rh1 N2 Rh2 105.31(10)
C8 N3 C12 117.8(3)
C8 N3 Rh2 117.39(19)
C12 N3 Rh2 124.7(2)
N2 Rh1 N1 80.43(9)
N2 Rh1 C17 157.61(11)
N1 Rh1 C17 92.06(11)
N2 Rh1 C13 94.14(11)
N1 Rh1 C13 165.04(11)
C17 Rh1 C13 97.84(12)
N2 Rh1 C18 163.23(11)
N1 Rh1 C18 99.10(11)
C17 Rh1 C18 38.64(12)
C13 Rh1 C18 82.07(12)
N2 Rh1 C14 96.78(10)
N1 Rh1 C14 155.81(10)
C17 Rh1 C14 81.44(12)
C13 Rh1 C14 38.24(11)
C18 Rh1 C14 90.32(12)
C25 Rh2 C26 39.92(11)
C25 Rh2 C6 100.70(11)
C26 Rh2 C6 107.93(11)
C25 Rh2 C22 81.86(12)
C26 Rh2 C22 98.21(11)
C6 Rh2 C22 141.94(11)
C25 Rh2 C21 89.21(12)
C26 Rh2 C21 80.56(12)
C6 Rh2 C21 170.00(11)
C22 Rh2 C21 37.72(11)
C25 Rh2 N3 160.69(11)
C26 Rh2 N3 120.93(10)
C6 Rh2 N3 82.11(10)
C22 Rh2 N3 107.83(10)
C21 Rh2 N3 88.98(10)
C25 Rh2 N2 117.97(10)
C26 Rh2 N2 143.01(10)
C6 Rh2 N2 37.53(9)
C22 Rh2 N2 107.83(10)
C21 Rh2 N2 135.42(10)
N3 Rh2 N2 75.74(9)
C51 C50 H50A 109.5
C51 C50 H50B 109.5
H50A C50 H50B 109.5
C51 C50 H50C 109.5
H50A C50 H50C 109.5
H50B C50 H50C 109.5
C50 C51 C52 116.3(7)
C50 C51 H51A 108.2
C52 C51 H51A 108.2
C50 C51 H51B 108.2
C52 C51 H51B 108.2
H51A C51 H51B 107.4
C51 C52 C53 114.1(7)
C51 C52 H52A 108.7
C53 C52 H52A 108.7
C51 C52 H52B 108.7
C53 C52 H52B 108.7
H52A C52 H52B 107.6
C54 C53 C52 112.6(7)
C54 C53 H53A 109.1
C52 C53 H53A 109.1
C54 C53 H53B 109.1
C52 C53 H53B 109.1
H53A C53 H53B 107.8
C53 C54 C55 113.4(7)
C53 C54 H54A 108.9
C55 C54 H54A 108.9
C53 C54 H54B 108.9
C55 C54 H54B 108.9
H54A C54 H54B 107.7
C54 C55 H55A 109.5
C54 C55 H55B 109.5
H55A C55 H55B 109.5
C54 C55 H55C 109.5
H55A C55 H55C 109.5
H55B C55 H55C 109.5

loop_
_geom_bond_atom_site_label_1
_geom_bond_atom_site_label_2
_geom_bond_distance
C1 N1 1.355(4)
C1 C2 1.369(4)
C1 H1 0.9367
C2 C3 1.401(5)
C2 H2 0.9681
C3 C4 1.374(4)
C3 H3 0.9834
C4 C5 1.407(4)
C4 H4 0.8935
C5 N1 1.373(4)
C5 C6 1.434(4)
C6 N2 1.415(4)
C6 Rh2 2.130(3)
C6 H6 0.93(3)
C7 N2 1.460(4)
C7 C8 1.509(4)
C7 H7A 0.95(3)
C7 H7B 0.97(3)
C8 N3 1.341(4)
C8 C9 1.400(4)
C9 C10 1.374(4)
C9 H9 0.9177
C10 C11 1.388(5)
C10 H10 0.9159
C11 C12 1.375(4)
C11 H11 0.9016
C12 N3 1.354(4)
C12 H12 0.9793
C13 C14 1.394(4)
C13 C20 1.512(4)
C13 Rh1 2.118(3)
C13 H13 0.9704
C14 C15 1.519(4)
C14 Rh1 2.138(3)
C14 H14 1.0386
C15 C16 1.522(4)
C15 H15A 0.9497
C15 H15B 0.9497
C16 C17 1.518(4)
C16 H16A 0.9383
C16 H16B 0.9383
C17 C18 1.401(4)
C17 Rh1 2.112(3)
C17 H17 0.9575
C18 C19 1.530(4)
C18 Rh1 2.121(3)
C18 H18 1.0035
C19 C20 1.538(5)
C19 H19A 0.9860
C19 H19B 0.9860
C20 H20A 0.9360
C20 H20B 0.9360
C21 C22 1.396(4)
C21 C28 1.522(4)
C21 Rh2 2.168(3)
C21 H21 1.0052
C22 C23 1.519(4)
C22 Rh2 2.151(3)
C22 H22 0.9463
C23 C24 1.536(4)
C23 H23A 0.9156
C23 H23B 0.9156
C24 C25 1.527(4)
C24 H24A 0.9714
C24 H24B 0.9714
C25 C26 1.427(4)
C25 Rh2 2.082(3)
C25 H25 1.0077
C26 C27 1.512(4)
C26 Rh2 2.098(3)
C26 H26 0.9519
C27 C28 1.541(5)
C27 H27A 0.9697
C27 H27B 0.9697
C28 H28A 0.9503
C28 H28B 0.9503
N1 Rh1 2.094(2)
N2 Rh1 2.032(2)
N2 Rh2 2.254(2)
N3 Rh2 2.216(2)
C50 C51 1.459(5)
C50 H50A 0.9800
C50 H50B 0.9800
C50 H50C 0.9800
C51 C52 1.460(5)
C51 H51A 0.9900
C51 H51B 0.9900
C52 C53 1.469(5)
C52 H52A 0.9900
C52 H52B 0.9900
C53 C54 1.467(5)
C53 H53A 0.9900
C53 H53B 0.9900
C54 C55 1.471(5)
C54 H54A 0.9900
C54 H54B 0.9900
C55 H55A 0.9800
C55 H55B 0.9800
C55 H55C 0.9800
